data_7008614
loop_
_publ_author_name
'Xiao, Nu'
'Xu, Qiang'
'Sun, Jie'
'Chen, Jiabi'

_publ_section_title
;
 Synthesis, structure and reactivity of novel pyridazine-coordinated
 diiron bridging carbene complexes.
;
_journal_issue 19
_journal_name_full 'Dalton transactions (Cambridge, England : 2003)'
_journal_page_first 3250
_journal_page_last 3258
_journal_paper_doi 10.1039/b505141j
_journal_year 2005
_chemical_formula_sum 'C20 H18 Fe2 N2 O7 Si'
_chemical_formula_weight 538.15
_chemical_name_systematic
;
?
;
_space_group_IT_number 14
_symmetry_cell_setting monoclinic
_symmetry_space_group_name_Hall '-P 2ybc'
_symmetry_space_group_name_H-M 'P 1 21/c 1'
_atom_sites_solution_hydrogens geom
_atom_sites_solution_primary direct
_atom_sites_solution_secondary difmap
_audit_creation_method SHELXL-97
_cell_angle_alpha 90.00
_cell_angle_beta 101.456(3)
_cell_angle_gamma 90.00
_cell_formula_units_Z 4
_cell_length_a 10.3877(19)
_cell_length_b 15.199(3)
_cell_length_c 15.666(3)
_cell_measurement_reflns_used 1218
_cell_measurement_temperature 293(2)
_cell_measurement_theta_max 40.106
_cell_measurement_theta_min 4.816
_cell_volume 2424.1(8)
_computing_cell_refinement 'Bruker SMART'
_computing_data_collection 'Bruker SMART'
_computing_data_reduction 'Bruker SHELXTL'
_computing_molecular_graphics 'Bruker SHELXTL'
_computing_publication_material 'Bruker SHELXTL'
_computing_structure_refinement 'SHELXL-97 (Sheldrick, 1997)'
_computing_structure_solution 'SHELXS-97 (Sheldrick, 1990)'
_diffrn_ambient_temperature 293(2)
_diffrn_measured_fraction_theta_full 0.925
_diffrn_measured_fraction_theta_max 0.925
_diffrn_measurement_device_type 'CCD area detector'
_diffrn_measurement_method 'phi and omega scans'
_diffrn_radiation_monochromator graphite
_diffrn_radiation_source 'fine-focus sealed tube'
_diffrn_radiation_type MoK\a
_diffrn_radiation_wavelength 0.71073
_diffrn_reflns_av_R_equivalents 0.1329
_diffrn_reflns_av_sigmaI/netI 0.2246
_diffrn_reflns_limit_h_max 13
_diffrn_reflns_limit_h_min -13
_diffrn_reflns_limit_k_max 20
_diffrn_reflns_limit_k_min -11
_diffrn_reflns_limit_l_max 20
_diffrn_reflns_limit_l_min -20
_diffrn_reflns_number 14085
_diffrn_reflns_theta_full 28.36
_diffrn_reflns_theta_max 28.36
_diffrn_reflns_theta_min 1.89
_exptl_absorpt_coefficient_mu 1.287
_exptl_absorpt_correction_T_max 1.0000
_exptl_absorpt_correction_T_min 0.8266
_exptl_absorpt_correction_type sadabs
_exptl_crystal_colour red
_exptl_crystal_density_diffrn 1.475
_exptl_crystal_density_method 'not measured'
_exptl_crystal_F_000 1096
_refine_diff_density_max 0.353
_refine_diff_density_min -0.296
_refine_diff_density_rms 0.065
_refine_ls_extinction_method none
_refine_ls_goodness_of_fit_ref 0.697
_refine_ls_hydrogen_treatment mixed
_refine_ls_matrix_type full
_refine_ls_number_parameters 312
_refine_ls_number_reflns 5614
_refine_ls_number_restraints 2
_refine_ls_restrained_S_all 0.697
_refine_ls_R_factor_all 0.1949
_refine_ls_R_factor_gt 0.0494
_refine_ls_shift/su_max 0.001
_refine_ls_shift/su_mean 0.000
_refine_ls_structure_factor_coef Fsqd
_refine_ls_weighting_details 'calc w=1/[\s^2^(Fo^2^)+(0.0328P)^2^+0.0000P] where P=(Fo^2^+2Fc^2^)/3'
_refine_ls_weighting_scheme calc
_refine_ls_wR_factor_gt 0.0868
_refine_ls_wR_factor_ref 0.1127
_reflns_number_gt 1640
_reflns_number_total 5614
_reflns_threshold_expression >2sigma(I)
_cod_data_source_file b505141j-225627.txt
_cod_data_source_block cd22119
_cod_depositor_comments
;
The following automatic conversions were performed:
'_symmetry_cell_setting' value 'Monoclinic' changed to 'monoclinic'
according to '/home/saulius/struct/CIF-dictionaries/cif_core.dic'
dictionary named 'cif_core.dic' version 2.4.1 from 2010-06-29.

Automatic conversion script
Id: cif_fix_enum 1527 2010-12-29 10:47:43Z saulius 
;
_cod_original_cell_volume 2424.2(8)
_cod_original_sg_symbol_H-M P2(1)/c
_cod_database_code 7008614

loop_
_symmetry_equiv_pos_as_xyz
'x, y, z'
'-x, y+1/2, -z+1/2'
'-x, -y, -z'
'x, -y-1/2, z-1/2'

loop_
_atom_site_label
_atom_site_type_symbol
_atom_site_fract_x
_atom_site_fract_y
_atom_site_fract_z
_atom_site_U_iso_or_equiv
_atom_site_adp_type
_atom_site_occupancy
_atom_site_symmetry_multiplicity
_atom_site_calc_flag
_atom_site_refinement_flags
_atom_site_disorder_assembly
_atom_site_disorder_group
Si1 Si 0.47629(16) 0.32722(12) 0.40221(14) 0.0882(6) Uani 1 1 d . . .
Fe1 Fe 0.22559(7) 0.52750(5) 0.22495(5) 0.0575(3) Uani 1 1 d . . .
Fe2 Fe 0.21392(7) 0.37597(5) 0.16031(6) 0.0635(3) Uani 1 1 d . . .
N1 N 0.0427(4) 0.4889(3) 0.2087(3) 0.0572(12) Uani 1 1 d . . .
N2 N 0.0366(4) 0.4099(3) 0.1711(3) 0.0591(12) Uani 1 1 d . . .
O1 O 0.3942(3) 0.3969(2) 0.3311(2) 0.0713(11) Uani 1 1 d . . .
O2 O 0.1940(5) 0.6153(3) 0.0545(3) 0.1018(16) Uani 1 1 d . . .
O3 O 0.1989(4) 0.6685(3) 0.3465(3) 0.1093(16) Uani 1 1 d . . .
O4 O 0.5083(4) 0.5542(3) 0.2580(3) 0.1082(17) Uani 1 1 d . . .
O5 O 0.1452(5) 0.4080(3) -0.0289(3) 0.1207(19) Uani 1 1 d . . .
O6 O 0.2015(4) 0.1857(3) 0.1790(3) 0.0910(14) Uani 1 1 d . . .
O7 O 0.4896(5) 0.3673(4) 0.1532(4) 0.159(2) Uani 1 1 d . . .
C1 C 0.2609(5) 0.4100(3) 0.2884(4) 0.0565(14) Uani 1 1 d . . .
C2 C 0.2020(6) 0.5827(4) 0.1202(4) 0.0705(18) Uani 1 1 d . . .
C3 C 0.2098(6) 0.6125(4) 0.2999(4) 0.0750(19) Uani 1 1 d . . .
C4 C 0.3965(6) 0.5428(4) 0.2441(4) 0.0730(18) Uani 1 1 d . . .
C5 C 0.1713(6) 0.3934(4) 0.0452(5) 0.077(2) Uani 1 1 d . . .
C6 C 0.2022(5) 0.2614(4) 0.1696(4) 0.0658(16) Uani 1 1 d . . .
C7 C 0.3806(6) 0.3707(4) 0.1557(4) 0.092(2) Uani 1 1 d . . .
C8 C 0.1757(5) 0.3874(4) 0.3526(4) 0.0613(15) Uani 1 1 d . . .
C9 C 0.0892(6) 0.3192(4) 0.3455(4) 0.0793(18) Uani 1 1 d . . .
H1 H 0.0814 0.2823 0.2974 0.095 Uiso 1 1 calc R . .
C10 C 0.0128(6) 0.3023(5) 0.4060(5) 0.091(2) Uani 1 1 d . . .
H2 H -0.0458 0.2554 0.3981 0.110 Uiso 1 1 calc R . .
C11 C 0.0240(7) 0.3553(6) 0.4781(5) 0.107(3) Uani 1 1 d . . .
H3 H -0.0278 0.3451 0.5192 0.129 Uiso 1 1 calc R . .
C12 C 0.1116(8) 0.4230(5) 0.4889(5) 0.108(2) Uani 1 1 d . . .
H4 H 0.1212 0.4585 0.5381 0.129 Uiso 1 1 calc R . .
C13 C 0.1854(7) 0.4386(6) 0.4272(5) 0.087(2) Uani 1 1 d . . .
C14 C 0.4707(8) 0.3530(6) 0.5198(4) 0.172(4) Uani 1 1 d . . .
H6 H 0.4758 0.4155 0.5286 0.259 Uiso 1 1 calc R . .
H8 H 0.5435 0.3252 0.5574 0.259 Uiso 1 1 calc R . .
H7 H 0.3900 0.3314 0.5328 0.259 Uiso 1 1 calc R . .
C15 C 0.6454(6) 0.3396(6) 0.3884(6) 0.215(5) Uani 1 1 d . . .
H10 H 0.6551 0.3131 0.3344 0.322 Uiso 1 1 calc R . .
H11 H 0.7033 0.3112 0.4358 0.322 Uiso 1 1 calc R . .
H9C H 0.6669 0.4010 0.3878 0.322 Uiso 1 1 calc R . .
C16 C 0.4144(8) 0.2147(4) 0.3884(6) 0.160(4) Uani 1 1 d . . .
H12 H 0.3235 0.2139 0.3927 0.241 Uiso 1 1 calc R . .
H14 H 0.4639 0.1780 0.4330 0.241 Uiso 1 1 calc R . .
H13 H 0.4232 0.1931 0.3323 0.241 Uiso 1 1 calc R . .
C17 C -0.0647(6) 0.5240(5) 0.2284(4) 0.0715(18) Uani 1 1 d . . .
C18 C -0.1847(6) 0.4822(6) 0.2079(5) 0.090(2) Uani 1 1 d . . .
C19 C -0.1915(7) 0.4042(6) 0.1677(5) 0.093(2) Uani 1 1 d D . .
C20 C -0.0786(6) 0.3699(5) 0.1481(4) 0.0776(18) Uani 1 1 d D . .
H5 H 0.250(5) 0.480(3) 0.441(3) 0.056(17) Uiso 1 1 d . . .
H15 H -0.049(4) 0.579(3) 0.252(3) 0.042(15) Uiso 1 1 d . . .
H16 H -0.253(5) 0.515(3) 0.227(3) 0.087(19) Uiso 1 1 d . . .
H17 H -0.268(4) 0.372(3) 0.153(4) 0.12(3) Uiso 1 1 d D . .
H18 H -0.080(4) 0.3173(19) 0.115(2) 0.046(16) Uiso 1 1 d D . .

loop_
_atom_site_aniso_label
_atom_site_aniso_U_11
_atom_site_aniso_U_22
_atom_site_aniso_U_33
_atom_site_aniso_U_23
_atom_site_aniso_U_13
_atom_site_aniso_U_12
Si1 0.0533(11) 0.0815(13) 0.1253(17) 0.0196(13) 0.0064(11) 0.0127(10)
Fe1 0.0418(5) 0.0544(5) 0.0769(6) 0.0060(5) 0.0131(4) 0.0009(4)
Fe2 0.0404(5) 0.0668(6) 0.0864(7) -0.0090(5) 0.0200(4) -0.0048(4)
N1 0.040(3) 0.061(3) 0.070(3) 0.009(3) 0.011(2) 0.006(2)
N2 0.031(3) 0.071(3) 0.074(3) 0.007(3) 0.005(2) -0.009(2)
O1 0.041(2) 0.074(3) 0.096(3) 0.018(2) 0.008(2) 0.0058(18)
O2 0.112(4) 0.104(4) 0.091(4) 0.032(3) 0.024(3) 0.003(3)
O3 0.113(4) 0.090(4) 0.124(4) -0.033(3) 0.021(3) 0.012(3)
O4 0.055(3) 0.104(3) 0.169(5) 0.013(3) 0.031(3) -0.023(3)
O5 0.138(5) 0.133(4) 0.098(4) 0.017(4) 0.041(4) -0.009(3)
O6 0.100(3) 0.069(3) 0.104(3) -0.011(3) 0.019(3) 0.004(3)
O7 0.056(3) 0.210(6) 0.224(6) -0.092(5) 0.061(4) -0.026(4)
C1 0.031(3) 0.054(3) 0.083(4) 0.001(3) 0.010(3) -0.001(2)
C2 0.062(4) 0.080(5) 0.069(5) -0.009(4) 0.013(4) 0.001(3)
C3 0.060(4) 0.061(4) 0.102(6) -0.004(4) 0.011(4) 0.000(3)
C4 0.067(4) 0.061(4) 0.096(5) -0.001(3) 0.027(4) -0.008(3)
C5 0.063(4) 0.079(5) 0.099(6) -0.009(5) 0.038(4) -0.012(3)
C6 0.049(4) 0.070(4) 0.077(4) -0.010(4) 0.009(3) 0.001(3)
C7 0.066(5) 0.092(5) 0.125(6) -0.038(4) 0.037(4) -0.012(4)
C8 0.046(4) 0.055(4) 0.083(5) -0.001(4) 0.013(3) 0.002(3)
C9 0.070(4) 0.089(5) 0.088(5) 0.008(4) 0.038(4) -0.003(4)
C10 0.069(5) 0.096(6) 0.116(6) 0.024(5) 0.037(5) -0.009(4)
C11 0.081(6) 0.145(8) 0.107(7) 0.046(6) 0.043(5) 0.012(5)
C12 0.109(7) 0.129(7) 0.091(6) 0.009(5) 0.036(5) 0.013(5)
C13 0.057(5) 0.123(7) 0.085(6) 0.016(5) 0.020(5) -0.006(5)
C14 0.188(9) 0.218(9) 0.088(6) -0.007(6) -0.030(6) 0.084(7)
C15 0.052(5) 0.305(12) 0.291(12) 0.189(10) 0.043(6) 0.048(6)
C16 0.162(8) 0.078(5) 0.212(9) 0.013(6) -0.033(7) 0.013(5)
C17 0.049(4) 0.075(5) 0.093(5) 0.002(4) 0.019(4) 0.016(4)
C18 0.042(5) 0.120(7) 0.115(6) 0.036(5) 0.034(4) 0.020(5)
C19 0.043(5) 0.114(7) 0.122(7) 0.023(5) 0.015(4) -0.011(5)
C20 0.048(4) 0.087(5) 0.096(5) 0.005(5) 0.010(4) -0.010(4)

loop_
_atom_type_symbol
_atom_type_description
_atom_type_scat_dispersion_real
_atom_type_scat_dispersion_imag
_atom_type_scat_source
C C 0.0033 0.0016 'International Tables Vol C Tables 4.2.6.8 and 6.1.1.4'
H H 0.0000 0.0000 'International Tables Vol C Tables 4.2.6.8 and 6.1.1.4'
N N 0.0061 0.0033 'International Tables Vol C Tables 4.2.6.8 and 6.1.1.4'
O O 0.0106 0.0060 'International Tables Vol C Tables 4.2.6.8 and 6.1.1.4'
Fe Fe 0.3463 0.8444 'International Tables Vol C Tables 4.2.6.8 and 6.1.1.4'
Si Si 0.0817 0.0704 'International Tables Vol C Tables 4.2.6.8 and 6.1.1.4'

loop_
_geom_angle_atom_site_label_1
_geom_angle_atom_site_label_2
_geom_angle_atom_site_label_3
_geom_angle
_geom_angle_site_symmetry_1
_geom_angle_site_symmetry_3
_geom_angle_publ_flag
O1 Si1 C15 103.6(3) . . ?
O1 Si1 C16 113.5(3) . . ?
C15 Si1 C16 114.1(4) . . ?
O1 Si1 C14 114.4(3) . . ?
C15 Si1 C14 108.1(4) . . ?
C16 Si1 C14 103.3(4) . . ?
C4 Fe1 C3 90.8(3) . . ?
C4 Fe1 C2 92.5(3) . . ?
C3 Fe1 C2 104.3(3) . . ?
C4 Fe1 N1 169.9(2) . . ?
C3 Fe1 N1 95.2(2) . . ?
C2 Fe1 N1 93.9(2) . . ?
C4 Fe1 C1 87.4(2) . . ?
C3 Fe1 C1 110.2(2) . . ?
C2 Fe1 C1 145.4(2) . . ?
N1 Fe1 C1 82.91(18) . . ?
C4 Fe1 Fe2 99.01(18) . . ?
C3 Fe1 Fe2 158.70(19) . . ?
C2 Fe1 Fe2 94.16(19) . . ?
N1 Fe1 Fe2 72.77(15) . . ?
C1 Fe1 Fe2 51.92(15) . . ?
C7 Fe2 C6 92.5(3) . . ?
C7 Fe2 C5 90.8(3) . . ?
C6 Fe2 C5 102.9(3) . . ?
C7 Fe2 N2 167.0(2) . . ?
C6 Fe2 N2 99.9(2) . . ?
C5 Fe2 N2 89.9(2) . . ?
C7 Fe2 C1 90.4(2) . . ?
C6 Fe2 C1 100.2(2) . . ?
C5 Fe2 C1 156.8(2) . . ?
N2 Fe2 C1 83.88(19) . . ?
C7 Fe2 Fe1 95.14(19) . . ?
C6 Fe2 Fe1 151.2(2) . . ?
C5 Fe2 Fe1 104.7(2) . . ?
N2 Fe2 Fe1 72.15(15) . . ?
C1 Fe2 Fe1 52.14(14) . . ?
C17 N1 N2 119.7(5) . . ?
C17 N1 Fe1 133.5(5) . . ?
N2 N1 Fe1 106.7(3) . . ?
C20 N2 N1 119.5(5) . . ?
C20 N2 Fe2 132.2(5) . . ?
N1 N2 Fe2 108.3(3) . . ?
C1 O1 Si1 137.0(3) . . ?
O1 C1 C8 107.4(4) . . ?
O1 C1 Fe2 116.5(3) . . ?
C8 C1 Fe2 122.9(4) . . ?
O1 C1 Fe1 114.5(3) . . ?
C8 C1 Fe1 116.9(3) . . ?
Fe2 C1 Fe1 75.94(19) . . ?
O2 C2 Fe1 176.1(6) . . ?
O3 C3 Fe1 178.5(6) . . ?
O4 C4 Fe1 178.5(6) . . ?
O5 C5 Fe2 177.4(6) . . ?
O6 C6 Fe2 176.0(5) . . ?
O7 C7 Fe2 179.6(7) . . ?
C9 C8 C13 115.5(6) . . ?
C9 C8 C1 125.8(6) . . ?
C13 C8 C1 118.7(5) . . ?
C8 C9 C10 123.2(6) . . ?
C8 C9 H1 118.4 . . ?
C10 C9 H1 118.4 . . ?
C11 C10 C9 119.4(7) . . ?
C11 C10 H2 120.3 . . ?
C9 C10 H2 120.3 . . ?
C12 C11 C10 119.3(7) . . ?
C12 C11 H3 120.3 . . ?
C10 C11 H3 120.3 . . ?
C11 C12 C13 119.8(8) . . ?
C11 C12 H4 120.1 . . ?
C13 C12 H4 120.1 . . ?
C12 C13 C8 122.7(7) . . ?
C12 C13 H5 116(3) . . ?
C8 C13 H5 121(3) . . ?
Si1 C14 H6 109.5 . . ?
Si1 C14 H8 109.5 . . ?
H6 C14 H8 109.5 . . ?
Si1 C14 H7 109.5 . . ?
H6 C14 H7 109.5 . . ?
H8 C14 H7 109.5 . . ?
Si1 C15 H10 109.5 . . ?
Si1 C15 H11 109.5 . . ?
H10 C15 H11 109.5 . . ?
Si1 C15 H9C 109.5 . . ?
H10 C15 H9C 109.5 . . ?
H11 C15 H9C 109.5 . . ?
Si1 C16 H12 109.5 . . ?
Si1 C16 H14 109.5 . . ?
H12 C16 H14 109.5 . . ?
Si1 C16 H13 109.5 . . ?
H12 C16 H13 109.5 . . ?
H14 C16 H13 109.5 . . ?
N1 C17 C18 121.6(7) . . ?
N1 C17 H15 112(3) . . ?
C18 C17 H15 126(3) . . ?
C19 C18 C17 118.6(7) . . ?
C19 C18 H16 129(3) . . ?
C17 C18 H16 113(3) . . ?
C18 C19 C20 118.3(7) . . ?
C18 C19 H17 124(4) . . ?
C20 C19 H17 118(4) . . ?
N2 C20 C19 122.1(7) . . ?
N2 C20 H18 117(3) . . ?
C19 C20 H18 121(3) . . ?

loop_
_geom_bond_atom_site_label_1
_geom_bond_atom_site_label_2
_geom_bond_distance
_geom_bond_site_symmetry_2
_geom_bond_publ_flag
Si1 O1 1.646(4) . ?
Si1 C15 1.822(6) . ?
Si1 C16 1.824(6) . ?
Si1 C14 1.895(7) . ?
Fe1 C4 1.756(6) . ?
Fe1 C3 1.775(7) . ?
Fe1 C2 1.816(7) . ?
Fe1 N1 1.956(4) . ?
Fe1 C1 2.042(5) . ?
Fe1 Fe2 2.5091(12) . ?
Fe2 C7 1.749(6) . ?
Fe2 C6 1.754(6) . ?
Fe2 C5 1.790(7) . ?
Fe2 N2 1.952(4) . ?
Fe2 C1 2.036(5) . ?
N1 C17 1.328(6) . ?
N1 N2 1.333(5) . ?
N2 C20 1.326(7) . ?
O1 C1 1.427(5) . ?
O2 C2 1.130(6) . ?
O3 C3 1.141(6) . ?
O4 C4 1.152(6) . ?
O5 C5 1.159(6) . ?
O6 C6 1.159(6) . ?
O7 C7 1.143(6) . ?
C1 C8 1.504(7) . ?
C8 C9 1.362(7) . ?
C8 C13 1.391(8) . ?
C9 C10 1.375(7) . ?
C9 H1 0.9300 . ?
C10 C11 1.374(8) . ?
C10 H2 0.9300 . ?
C11 C12 1.361(9) . ?
C11 H3 0.9300 . ?
C12 C13 1.369(8) . ?
C12 H4 0.9300 . ?
C13 H5 0.92(4) . ?
C14 H6 0.9600 . ?
C14 H8 0.9600 . ?
C14 H7 0.9600 . ?
C15 H10 0.9600 . ?
C15 H11 0.9600 . ?
C15 H9C 0.9600 . ?
C16 H12 0.9600 . ?
C16 H14 0.9600 . ?
C16 H13 0.9600 . ?
C17 C18 1.378(9) . ?
C17 H15 0.92(4) . ?
C18 C19 1.338(9) . ?
C18 H16 0.96(5) . ?
C19 C20 1.373(9) . ?
C19 H17 0.926(19) . ?
C20 H18 0.953(18) . ?

loop_
_geom_torsion_atom_site_label_1
_geom_torsion_atom_site_label_2
_geom_torsion_atom_site_label_3
_geom_torsion_atom_site_label_4
_geom_torsion
_geom_torsion_site_symmetry_1
_geom_torsion_site_symmetry_2
_geom_torsion_site_symmetry_3
_geom_torsion_site_symmetry_4
_geom_torsion_publ_flag
C4 Fe1 Fe2 C7 -7.0(3) . . . . ?
C3 Fe1 Fe2 C7 -123.4(6) . . . . ?
C2 Fe1 Fe2 C7 86.2(3) . . . . ?
N1 Fe1 Fe2 C7 179.0(3) . . . . ?
C1 Fe1 Fe2 C7 -86.5(3) . . . . ?
C4 Fe1 Fe2 C6 97.8(4) . . . . ?
C3 Fe1 Fe2 C6 -18.6(6) . . . . ?
C2 Fe1 Fe2 C6 -169.0(4) . . . . ?
N1 Fe1 Fe2 C6 -76.2(4) . . . . ?
C1 Fe1 Fe2 C6 18.3(4) . . . . ?
C4 Fe1 Fe2 C5 -99.2(3) . . . . ?
C3 Fe1 Fe2 C5 144.4(6) . . . . ?
C2 Fe1 Fe2 C5 -6.0(3) . . . . ?
N1 Fe1 Fe2 C5 86.8(2) . . . . ?
C1 Fe1 Fe2 C5 -178.7(3) . . . . ?
C4 Fe1 Fe2 N2 175.7(2) . . . . ?
C3 Fe1 Fe2 N2 59.3(5) . . . . ?
C2 Fe1 Fe2 N2 -91.1(2) . . . . ?
N1 Fe1 Fe2 N2 1.70(18) . . . . ?
C1 Fe1 Fe2 N2 96.2(2) . . . . ?
C4 Fe1 Fe2 C1 79.5(3) . . . . ?
C3 Fe1 Fe2 C1 -36.9(6) . . . . ?
C2 Fe1 Fe2 C1 172.7(3) . . . . ?
N1 Fe1 Fe2 C1 -94.5(2) . . . . ?
C4 Fe1 N1 C17 140.1(13) . . . . ?
C3 Fe1 N1 C17 14.1(5) . . . . ?
C2 Fe1 N1 C17 -90.7(5) . . . . ?
C1 Fe1 N1 C17 123.9(5) . . . . ?
Fe2 Fe1 N1 C17 176.1(5) . . . . ?
C4 Fe1 N1 N2 -38.5(15) . . . . ?
C3 Fe1 N1 N2 -164.5(3) . . . . ?
C2 Fe1 N1 N2 90.7(3) . . . . ?
C1 Fe1 N1 N2 -54.7(3) . . . . ?
Fe2 Fe1 N1 N2 -2.5(3) . . . . ?
C17 N1 N2 C20 4.7(7) . . . . ?
Fe1 N1 N2 C20 -176.4(4) . . . . ?
C17 N1 N2 Fe2 -175.6(4) . . . . ?
Fe1 N1 N2 Fe2 3.2(3) . . . . ?
C7 Fe2 N2 C20 164.8(11) . . . . ?
C6 Fe2 N2 C20 -31.5(6) . . . . ?
C5 Fe2 N2 C20 71.6(6) . . . . ?
C1 Fe2 N2 C20 -130.8(5) . . . . ?
Fe1 Fe2 N2 C20 177.1(5) . . . . ?
C7 Fe2 N2 N1 -14.7(13) . . . . ?
C6 Fe2 N2 N1 148.9(3) . . . . ?
C5 Fe2 N2 N1 -108.0(4) . . . . ?
C1 Fe2 N2 N1 49.6(3) . . . . ?
Fe1 Fe2 N2 N1 -2.5(3) . . . . ?
C15 Si1 O1 C1 160.8(6) . . . . ?
C16 Si1 O1 C1 36.5(6) . . . . ?
C14 Si1 O1 C1 -81.8(6) . . . . ?
Si1 O1 C1 C8 36.6(6) . . . . ?
Si1 O1 C1 Fe2 -105.9(4) . . . . ?
Si1 O1 C1 Fe1 168.2(3) . . . . ?
C7 Fe2 C1 O1 -14.4(4) . . . . ?
C6 Fe2 C1 O1 78.2(4) . . . . ?
C5 Fe2 C1 O1 -107.4(6) . . . . ?
N2 Fe2 C1 O1 177.3(4) . . . . ?
Fe1 Fe2 C1 O1 -110.6(4) . . . . ?
C7 Fe2 C1 C8 -150.7(4) . . . . ?
C6 Fe2 C1 C8 -58.0(4) . . . . ?
C5 Fe2 C1 C8 116.4(6) . . . . ?
N2 Fe2 C1 C8 41.0(4) . . . . ?
Fe1 Fe2 C1 C8 113.1(4) . . . . ?
C7 Fe2 C1 Fe1 96.2(2) . . . . ?
C6 Fe2 C1 Fe1 -171.16(19) . . . . ?
C5 Fe2 C1 Fe1 3.2(6) . . . . ?
N2 Fe2 C1 Fe1 -72.12(17) . . . . ?
C4 Fe1 C1 O1 9.5(4) . . . . ?
C3 Fe1 C1 O1 -80.4(4) . . . . ?
C2 Fe1 C1 O1 100.2(5) . . . . ?
N1 Fe1 C1 O1 -173.3(4) . . . . ?
Fe2 Fe1 C1 O1 113.1(4) . . . . ?
C4 Fe1 C1 C8 136.4(5) . . . . ?
C3 Fe1 C1 C8 46.5(5) . . . . ?
C2 Fe1 C1 C8 -133.0(5) . . . . ?
N1 Fe1 C1 C8 -46.4(4) . . . . ?
Fe2 Fe1 C1 C8 -120.1(5) . . . . ?
C4 Fe1 C1 Fe2 -103.6(2) . . . . ?
C3 Fe1 C1 Fe2 166.5(2) . . . . ?
C2 Fe1 C1 Fe2 -12.9(4) . . . . ?
N1 Fe1 C1 Fe2 73.64(17) . . . . ?
C4 Fe1 C2 O2 32(9) . . . . ?
C3 Fe1 C2 O2 124(9) . . . . ?
N1 Fe1 C2 O2 -140(9) . . . . ?
C1 Fe1 C2 O2 -57(9) . . . . ?
Fe2 Fe1 C2 O2 -67(9) . . . . ?
C4 Fe1 C3 O3 97(21) . . . . ?
C2 Fe1 C3 O3 5(21) . . . . ?
N1 Fe1 C3 O3 -91(21) . . . . ?
C1 Fe1 C3 O3 -175(100) . . . . ?
Fe2 Fe1 C3 O3 -145(20) . . . . ?
C3 Fe1 C4 O4 5(25) . . . . ?
C2 Fe1 C4 O4 109(25) . . . . ?
N1 Fe1 C4 O4 -121(24) . . . . ?
C1 Fe1 C4 O4 -105(25) . . . . ?
Fe2 Fe1 C4 O4 -156(25) . . . . ?
C7 Fe2 C5 O5 -77(13) . . . . ?
C6 Fe2 C5 O5 -170(13) . . . . ?
N2 Fe2 C5 O5 90(13) . . . . ?
C1 Fe2 C5 O5 16(13) . . . . ?
Fe1 Fe2 C5 O5 19(13) . . . . ?
C7 Fe2 C6 O6 40(8) . . . . ?
C5 Fe2 C6 O6 132(8) . . . . ?
N2 Fe2 C6 O6 -136(8) . . . . ?
C1 Fe2 C6 O6 -51(8) . . . . ?
Fe1 Fe2 C6 O6 -65(9) . . . . ?
C6 Fe2 C7 O7 -85(78) . . . . ?
C5 Fe2 C7 O7 172(100) . . . . ?
N2 Fe2 C7 O7 79(78) . . . . ?
C1 Fe2 C7 O7 15(78) . . . . ?
Fe1 Fe2 C7 O7 67(78) . . . . ?
O1 C1 C8 C9 -114.4(6) . . . . ?
Fe2 C1 C8 C9 25.2(7) . . . . ?
Fe1 C1 C8 C9 115.4(5) . . . . ?
O1 C1 C8 C13 64.4(6) . . . . ?
Fe2 C1 C8 C13 -156.0(5) . . . . ?
Fe1 C1 C8 C13 -65.8(6) . . . . ?
C13 C8 C9 C10 1.8(9) . . . . ?
C1 C8 C9 C10 -179.4(6) . . . . ?
C8 C9 C10 C11 -0.9(10) . . . . ?
C9 C10 C11 C12 -0.8(11) . . . . ?
C10 C11 C12 C13 1.3(11) . . . . ?
C11 C12 C13 C8 -0.3(11) . . . . ?
C9 C8 C13 C12 -1.3(10) . . . . ?
C1 C8 C13 C12 179.8(6) . . . . ?
N2 N1 C17 C18 -2.5(8) . . . . ?
Fe1 N1 C17 C18 179.1(4) . . . . ?
N1 C17 C18 C19 0.3(10) . . . . ?
C17 C18 C19 C20 -0.4(11) . . . . ?
N1 N2 C20 C19 -5.0(9) . . . . ?
Fe2 N2 C20 C19 175.5(5) . . . . ?
C18 C19 C20 N2 2.8(11) . . . . ?
